data_1565917
loop_
_publ_author_name
'Chen, Qiong'
'Lei, Ye'
'Wu, Guangcheng'
'Li, Qing'
'Pan, Yuanjiang'
'Li, Hao'

_publ_section_title
;
 Ultramacrocyclization in water via external templation
;
_journal_issue 3
_journal_name_full 'Chemical Science'
_journal_page_first 798
_journal_page_last 803
_journal_paper_doi 10.1039/D1SC06236K
_journal_volume 13
_journal_year 2022
_chemical_formula_moiety '2(Cl), C48 H46 N32 O16, C54 H52 N6 O7, 2(H2 O)'
_chemical_formula_sum 'C102 H102 Cl2 N38 O25'
_chemical_formula_weight 2331.11
_space_group_crystal_system triclinic
_space_group_IT_number 2
_space_group_name_Hall '-P 1'
_space_group_name_H-M_alt 'P -1'
_atom_sites_solution_hydrogens mixed
_atom_sites_solution_primary dual
_audit_block_doi 10.5517/ccdc.csd.cc28bvq6
_audit_creation_date 2021-05-19
_audit_creation_method
;
Olex2 1.2
(compiled 2018.05.29 svn.r3508 for OlexSys, GUI svn.r5506)
;
_audit_update_record
;
2021-07-12 deposited with the CCDC.	2021-12-20 downloaded from the CCDC.
;
_cell_angle_alpha 107.441(3)
_cell_angle_beta 93.266(3)
_cell_angle_gamma 104.627(3)
_cell_formula_units_Z 2
_cell_length_a 14.5032(6)
_cell_length_b 23.2785(10)
_cell_length_c 23.8851(11)
_cell_measurement_reflns_used 9941
_cell_measurement_temperature 173(2)
_cell_measurement_theta_max 54.79
_cell_measurement_theta_min 2.85
_cell_volume 7366.6(6)
_computing_cell_refinement 'SAINT v8.37A (Bruker, 2015)'
_computing_data_reduction 'SAINT v8.37A (Bruker, 2015)'
_computing_molecular_graphics 'Olex2 (Dolomanov et al., 2009)'
_computing_publication_material 'Olex2 (Dolomanov et al., 2009)'
_computing_structure_refinement 'ShelXL (Sheldrick, 2015)'
_computing_structure_solution 'ShelXT (Sheldrick, 2015)'
_diffrn_ambient_temperature 173.02
_diffrn_measured_fraction_theta_full 0.996
_diffrn_measured_fraction_theta_max 0.989
_diffrn_measurement_device_type 'Bruker D8 Venture'
_diffrn_measurement_method '\f and \w scans'
_diffrn_radiation_type GaK\a
_diffrn_radiation_wavelength 1.34139
_diffrn_reflns_av_R_equivalents 0.0745
_diffrn_reflns_av_unetI/netI 0.0833
_diffrn_reflns_Laue_measured_fraction_full 0.996
_diffrn_reflns_Laue_measured_fraction_max 0.989
_diffrn_reflns_limit_h_max 15
_diffrn_reflns_limit_h_min -17
_diffrn_reflns_limit_k_max 28
_diffrn_reflns_limit_k_min -28
_diffrn_reflns_limit_l_max 29
_diffrn_reflns_limit_l_min -29
_diffrn_reflns_number 93616
_diffrn_reflns_point_group_measured_fraction_full 0.996
_diffrn_reflns_point_group_measured_fraction_max 0.989
_diffrn_reflns_theta_full 53.594
_diffrn_reflns_theta_max 55.148
_diffrn_reflns_theta_min 2.845
_diffrn_standards_number 0
_exptl_absorpt_coefficient_mu 0.629
_exptl_absorpt_correction_T_max 0.7508
_exptl_absorpt_correction_T_min 0.5498
_exptl_absorpt_correction_type multi-scan
_exptl_absorpt_process_details
'SADABS-2016/2 (Bruker,2016/2) was used for absorption correction. wR2(int) was 0.1332 before and 0.0887 after correction. The Ratio of minimum to maximum transmission is 0.7323. The \l/2 correction factor is Not present.'
_exptl_crystal_colour yellow
_exptl_crystal_colour_primary yellow
_exptl_crystal_density_diffrn 1.051
_exptl_crystal_description block
_exptl_crystal_F_000 2428
_exptl_crystal_size_max 0.06
_exptl_crystal_size_mid 0.06
_exptl_crystal_size_min 0.05
_refine_diff_density_max 1.864
_refine_diff_density_min -0.930
_refine_diff_density_rms 0.118
_refine_ls_extinction_method none
_refine_ls_goodness_of_fit_ref 1.159
_refine_ls_hydrogen_treatment constr
_refine_ls_matrix_type full
_refine_ls_number_parameters 1498
_refine_ls_number_reflns 27956
_refine_ls_number_restraints 76
_refine_ls_restrained_S_all 1.164
_refine_ls_R_factor_all 0.2159
_refine_ls_R_factor_gt 0.1686
_refine_ls_shift/su_max 0.001
_refine_ls_shift/su_mean 0.000
_refine_ls_structure_factor_coef Fsqd
_refine_ls_weighting_details 'w=1/[\s^2^(Fo^2^)+(0.0500P)^2^+50.0000P] where P=(Fo^2^+2Fc^2^)/3'
_refine_ls_weighting_scheme calc
_refine_ls_wR_factor_gt 0.3688
_refine_ls_wR_factor_ref 0.3908
_reflns_Friedel_coverage 0.000
_reflns_number_gt 15909
_reflns_number_total 27956
_reflns_threshold_expression 'I > 2\s(I)'
_cod_data_source_file d1sc06236k2.cif
_cod_data_source_block 210519cq_114c_0m
_cod_depositor_comments 'Adding full bibliography for 1565914--1565917.cif.'
_cod_database_code 1565917
_shelx_shelxl_version_number 2016/6
_shelx_space_group_comment
;
The symmetry employed for this shelxl refinement is uniquely defined
by the following loop, which should always be used as a source of
symmetry information in preference to the above space-group names.
They are only intended as comments.
;
_shelx_estimated_absorpt_t_max 0.969
_shelx_estimated_absorpt_t_min 0.963
_olex2_refinement_description
;
1. Fixed Uiso
 At 1.2 times of:
  All C(H) groups, All C(H,H) groups, All N(H) groups
 At 1.5 times of:
  All O(H,H) groups
2. Restrained distances
 O21-C100 = C101-C100 = O22-C101 = O22-C102 = O20-C85 = O20-C84 = C84-C83 =
 O19-C83 = O19-C82
 1.5 with sigma of 0.02
 H24D-H60A
 2.1 with sigma of 0.02
3. Uiso/Uaniso restraints and constraints
C77 \\sim C87 \\sim C86 \\sim C80 \\sim C79 \\sim C78: within 2A with sigma of
0.01 and sigma for terminal atoms of 0.02
Uanis(C83) \\sim Ueq, Uanis(C84) \\sim Ueq, Uanis(C85) \\sim Ueq, Uanis(O19)
\\sim Ueq, Uanis(O20) \\sim Ueq: with sigma of 0.01 and sigma for terminal
atoms of 0.02
4.a Free rotating group:
 O23(H23A,H23B), O24(H24C,H24D)
4.b Ternary CH refined with riding coordinates:
 C2(H2), C4(H4), C7(H7), C10(H10), C16(H16), C18(H18), C20(H20), C21(H21),
 C28(H28), C30(H30), C34(H34), C35(H35), C42(H42), C44(H44), C48(H48), C49(H49)
4.c Secondary CH2 refined with riding coordinates:
 C5(H5A,H5B), C9(H9A,H9B), C11(H11A,H11B), C14(H14A,H14B), C24(H24A,H24B),
 C26(H26A,H26B), C31(H31A,H31B), C33(H33A,H33B), C36(H36A,H36B), C39(H39A,H39B),
  C41(H41A,H41B), C45(H45A,H45B), C47(H47A,H47B), C50(H50A,H50B), C60(H60A,
 H60B), C65(H65A,H65B), C81(H81A,H81B), C82(H82A,H82B), C83(H83A,H83B),
 C84(H84A,H84B), C85(H85A,H85B), C100(H10A,H10B), C101(H10C,H10D), C102(H10E,
 H10F)
4.d Aromatic/amide H refined with riding coordinates:
 C19(H19), C22(H22), N32(H32), N0AA(H0AA), C52(H52), C54(H54), C55(H55),
 C58(H58), C59(H59), C62(H62), C63(H63), C66(H66), C67(H67), C69(H69), C70(H70),
  C72(H72), C73(H73), C75(H75), C87(H87), C86(H86), C79(H79), C78(H78),
 C88(H88), C89(H89), C90(H90), C91(H91), C92(H92), C93(H93), C94(H94), C95(H95),
  C97(H97), C98(H98), C103(H103), C104(H104)
4.e Fitted hexagon refined as free rotating group:
 C77(C87,C86,C80,C79,C78)
;
_olex2_submission_special_instructions 'No special instructions were received'

loop_
_space_group_symop_operation_xyz
'x, y, z'
'-x, -y, -z'

loop_
_atom_site_label
_atom_site_type_symbol
_atom_site_fract_x
_atom_site_fract_y
_atom_site_fract_z
_atom_site_U_iso_or_equiv
_atom_site_adp_type
_atom_site_occupancy
_atom_site_site_symmetry_order
_atom_site_calc_flag
_atom_site_refinement_flags_posn
_atom_site_refinement_flags_adp
_atom_site_refinement_flags_occupancy
_atom_site_disorder_assembly
_atom_site_disorder_group
Cl1 Cl 0.8581(3) 0.6511(2) 0.4597(3) 0.171(2) Uani 1 1 d . . . . .
Cl2 Cl 0.9376(3) 1.08757(17) 1.03038(15) 0.1128(10) Uani 1 1 d . . . . .
O1 O 0.8641(4) 0.8130(2) 0.6945(2) 0.0556(14) Uani 1 1 d . . . . .
O2 O 0.8179(5) 1.0788(3) 0.7698(3) 0.0783(19) Uani 1 1 d . . . . .
O3 O 0.7785(4) 0.7804(3) 0.8412(3) 0.0651(15) Uani 1 1 d . . . . .
O4 O 0.7006(5) 1.0418(3) 0.9012(3) 0.0768(18) Uani 1 1 d . . . . .
O5 O 0.4407(5) 0.9534(3) 0.9192(3) 0.0771(18) Uani 1 1 d . . . . .
O6 O 0.1943(4) 0.8668(3) 0.8283(3) 0.0691(16) Uani 1 1 d . . . . .
O7 O 0.3014(5) 0.6192(3) 0.7829(4) 0.096(3) Uani 1 1 d . . . . .
O8 O 0.2420(4) 0.6021(3) 0.6197(3) 0.0733(19) Uani 1 1 d . . . . .
O9 O 0.3327(4) 0.6231(2) 0.4665(3) 0.0658(16) Uani 1 1 d . . . . .
O10 O 0.2110(4) 0.8669(3) 0.5381(3) 0.0761(18) Uani 1 1 d . . . . .
O11 O 0.0875(4) 0.8312(3) 0.6695(3) 0.0707(17) Uani 1 1 d . . . . .
O12 O 0.4634(5) 0.9438(3) 0.5223(3) 0.0770(19) Uani 1 1 d . . . . .
O13 O 0.7072(5) 1.0342(3) 0.6098(3) 0.0800(19) Uani 1 1 d . . . . .
O14 O 0.8035(4) 0.7851(3) 0.5293(3) 0.0658(16) Uani 1 1 d . . . . .
O15 O 0.5682(4) 0.7005(3) 0.4204(3) 0.0621(15) Uani 1 1 d . . . . .
N1 N 0.9172(5) 0.9096(3) 0.6796(3) 0.0566(17) Uani 1 1 d . . . . .
N2 N 0.8962(5) 1.0151(3) 0.7108(4) 0.070(2) Uani 1 1 d . . . . .
N3 N 0.8893(5) 1.0149(3) 0.8026(4) 0.071(2) Uani 1 1 d . . . . .
N4 N 0.9045(5) 0.9080(3) 0.7721(3) 0.0545(16) Uani 1 1 d . . . . .
N5 N 0.8441(5) 0.8877(3) 0.8581(3) 0.0559(17) Uani 1 1 d . . . . .
N6 N 0.7428(6) 0.8589(4) 0.9151(3) 0.069(2) Uani 1 1 d . . . . .
N7 N 0.7045(5) 0.9586(4) 0.9335(3) 0.067(2) Uani 1 1 d . . . . .
N8 N 0.8188(6) 0.9916(4) 0.8829(3) 0.072(2) Uani 1 1 d . . . . .
N9 N 0.3913(6) 0.8588(5) 0.9355(3) 0.080(3) Uani 1 1 d . . . . .
N10 N 0.2381(6) 0.8013(4) 0.8753(4) 0.072(2) Uani 1 1 d . . . . .
N11 N 0.1325(5) 0.7601(4) 0.7919(4) 0.067(2) Uani 1 1 d . . . . .
N1AA N 0.1819(5) 0.6663(4) 0.7766(4) 0.069(2) Uani 1 1 d . . . . .
N13 N 0.2768(6) 0.7037(4) 0.8621(5) 0.083(3) Uani 1 1 d . . . . .
N14 N 0.4331(6) 0.7596(4) 0.9194(4) 0.081(3) Uani 1 1 d . . . . .
N15 N 0.5901(7) 0.8117(4) 0.9366(4) 0.072(2) Uani 1 1 d . . . . .
O16 O 0.5435(5) 0.7043(4) 0.8857(3) 0.085(2) Uani 1 1 d . . . . .
N17 N 0.1363(5) 0.6494(3) 0.6713(4) 0.068(2) Uani 1 1 d . . . . .
N18 N 0.1454(5) 0.6474(3) 0.5771(4) 0.065(2) Uani 1 1 d . . . . .
N19 N 0.2078(5) 0.6673(3) 0.4913(3) 0.0610(18) Uani 1 1 d . . . . .
N20 N 0.3066(5) 0.7020(3) 0.4311(3) 0.0590(17) Uani 1 1 d . . . . .
N21 N 0.2601(6) 0.7987(3) 0.4608(4) 0.077(2) Uani 1 1 d . . . . .
N22 N 0.1514(5) 0.7610(3) 0.5133(3) 0.0598(18) Uani 1 1 d . . . . .
N23 N 0.0819(5) 0.7381(3) 0.5970(4) 0.0633(19) Uani 1 1 d . . . . .
N24 N 0.0708(5) 0.7373(3) 0.6890(4) 0.065(2) Uani 1 1 d . . . . .
N25 N 0.5708(6) 0.9023(4) 0.4710(4) 0.068(2) Uani 1 1 d . . . . .
N26 N 0.7239(6) 0.9583(3) 0.5271(4) 0.0652(19) Uani 1 1 d . . . . .
N27 N 0.8359(6) 0.9923(3) 0.6091(4) 0.071(2) Uani 1 1 d . . . . .
N28 N 0.8710(5) 0.8909(3) 0.5756(3) 0.0592(18) Uani 1 1 d . . . . .
N29 N 0.7629(5) 0.8582(3) 0.4951(4) 0.067(2) Uani 1 1 d . . . . .
N30 N 0.6115(5) 0.8039(3) 0.4276(4) 0.066(2) Uani 1 1 d . . . . .
N31 N 0.4583(5) 0.7527(3) 0.4065(3) 0.0649(19) Uani 1 1 d . . . . .
C1 C 0.8930(6) 0.8712(4) 0.7133(4) 0.057(2) Uani 1 1 d . . . . .
C2 C 0.9550(6) 0.9754(4) 0.7161(4) 0.065(2) Uani 1 1 d . . . . .
H2 H 1.022580 0.993309 0.710163 0.079 Uiso 1 1 calc R . . . .
C3 C 0.8643(6) 1.0404(4) 0.7609(5) 0.074(3) Uani 1 1 d . . . . .
C4 C 0.9506(6) 0.9740(4) 0.7804(5) 0.070(3) Uani 1 1 d . . . . .
H4 H 1.015835 0.989495 0.804589 0.084 Uiso 1 1 calc R . . . .
C5 C 0.9144(6) 0.8812(4) 0.8193(4) 0.061(2) Uani 1 1 d . . . . .
H5A H 0.909034 0.836007 0.801242 0.073 Uiso 1 1 calc R . . . .
H5B H 0.979289 0.901940 0.842661 0.073 Uiso 1 1 calc R . . . .
C6 C 0.7885(6) 0.8381(5) 0.8685(4) 0.060(2) Uani 1 1 d . . . . .
C7 C 0.7751(7) 0.9267(4) 0.9416(4) 0.070(3) Uani 1 1 d . . . . .
H7 H 0.803175 0.939729 0.984212 0.083 Uiso 1 1 calc R . . . .
C8 C 0.7332(6) 1.0012(5) 0.9054(4) 0.066(2) Uani 1 1 d . . . . .
C9 C 0.8787(7) 1.0375(4) 0.8620(5) 0.077(3) Uani 1 1 d . . . . .
H9A H 0.851003 1.073278 0.867913 0.093 Uiso 1 1 calc R . . . .
H9B H 0.943186 1.053501 0.886220 0.093 Uiso 1 1 calc R . . . .
C10 C 0.8494(7) 0.9463(4) 0.9047(4) 0.064(2) Uani 1 1 d . . . . .
H10 H 0.914996 0.965195 0.928617 0.077 Uiso 1 1 calc R . . . .
C11 C 0.6314(8) 0.9655(5) 0.9712(4) 0.077(3) Uani 1 1 d . . . . .
H11A H 0.659770 0.974513 1.012667 0.092 Uiso 1 1 calc R . . . .
H11B H 0.609490 1.001997 0.969356 0.092 Uiso 1 1 calc R . . . .
N12 N 0.5506(6) 0.9116(5) 0.9554(4) 0.080(3) Uani 1 1 d . . . . .
C13 C 0.4616(8) 0.9129(5) 0.9339(4) 0.075(3) Uani 1 1 d . . . . .
C14 C 0.2914(7) 0.8499(5) 0.9302(5) 0.082(3) Uani 1 1 d . . . . .
H14A H 0.278334 0.890139 0.931936 0.098 Uiso 1 1 calc R . . . .
H14B H 0.267161 0.838413 0.964458 0.098 Uiso 1 1 calc R . . . .
C15 C 0.1879(7) 0.8142(5) 0.8308(4) 0.065(2) Uani 1 1 d . . . . .
C16 C 0.1379(7) 0.7078(4) 0.8125(6) 0.079(3) Uani 1 1 d . . . . .
H16 H 0.072830 0.684863 0.818290 0.095 Uiso 1 1 calc R . . . .
C17 C 0.2573(7) 0.6603(5) 0.8053(5) 0.074(3) Uani 1 1 d . . . . .
C18 C 0.2043(8) 0.7377(5) 0.8705(5) 0.081(3) Uani 1 1 d . . . . .
H18 H 0.169591 0.732365 0.904442 0.097 Uiso 1 1 calc R . . . .
C19 C 0.3490(10) 0.7069(6) 0.9059(6) 0.101(4) Uani 1 1 d . . . . .
H19 H 0.342332 0.676151 0.925267 0.121 Uiso 1 1 calc R . . . .
C20 C 0.4379(7) 0.8206(5) 0.9601(5) 0.076(3) Uani 1 1 d . . . . .
H20 H 0.412763 0.816821 0.997310 0.091 Uiso 1 1 calc R . . . .
C21 C 0.5444(7) 0.8577(5) 0.9732(4) 0.078(3) Uani 1 1 d . . . . .
H21 H 0.569328 0.870130 1.016272 0.094 Uiso 1 1 calc R . . . .
C22 C 0.6886(7) 0.8203(5) 0.9457(4) 0.074(3) Uani 1 1 d . . . . .
H22 H 0.717709 0.802206 0.970083 0.089 Uiso 1 1 calc R . . . .
C23 C 0.5294(9) 0.7580(7) 0.9138(5) 0.087(4) Uani 1 1 d . . . . .
C24 C 0.1323(8) 0.6211(5) 0.7191(6) 0.084(4) Uani 1 1 d . . . . .
H24A H 0.064045 0.603545 0.722736 0.101 Uiso 1 1 calc R . . . .
H24B H 0.161870 0.586071 0.708366 0.101 Uiso 1 1 calc R . . . .
C25 C 0.1820(6) 0.6290(4) 0.6227(5) 0.073(3) Uani 1 1 d . . . . .
C26 C 0.1606(8) 0.6207(4) 0.5133(5) 0.085(3) Uani 1 1 d . . . . .
H26A H 0.198864 0.590504 0.510824 0.101 Uiso 1 1 calc R . . . .
H26B H 0.097355 0.597529 0.488487 0.101 Uiso 1 1 calc R . . . .
C27 C 0.2862(6) 0.6594(4) 0.4626(4) 0.058(2) Uani 1 1 d . . . . .
C28 C 0.2294(6) 0.7311(4) 0.4309(4) 0.066(2) Uani 1 1 d . . . . .
H28 H 0.197128 0.720708 0.389553 0.079 Uiso 1 1 calc R . . . .
C29 C 0.2067(7) 0.8143(4) 0.5076(5) 0.065(2) Uani 1 1 d . . . . .
C30 C 0.1596(6) 0.7039(4) 0.4680(4) 0.059(2) Uani 1 1 d . . . . .
H30 H 0.095939 0.677799 0.443787 0.071 Uiso 1 1 calc R . . . .
C31 C 0.0741(6) 0.7597(4) 0.5479(5) 0.069(3) Uani 1 1 d . . . . .
H31A H 0.067323 0.802698 0.562779 0.083 Uiso 1 1 calc R . . . .
H31B H 0.013930 0.732724 0.521333 0.083 Uiso 1 1 calc R . . . .
C32 C 0.0804(5) 0.7731(4) 0.6526(5) 0.065(3) Uani 1 1 d . . . . .
C33 C 0.0516(6) 0.7564(4) 0.7501(4) 0.065(2) Uani 1 1 d . . . . .
H33A H -0.006889 0.725865 0.754130 0.078 Uiso 1 1 calc R . . . .
H33B H 0.039096 0.797933 0.759904 0.078 Uiso 1 1 calc R . . . .
C34 C 0.0557(7) 0.6708(4) 0.6560(5) 0.070(3) Uani 1 1 d . . . . .
H34 H -0.007581 0.643707 0.659787 0.084 Uiso 1 1 calc R . . . .
C35 C 0.0624(6) 0.6721(4) 0.5921(5) 0.072(3) Uani 1 1 d . . . . .
H35 H 0.002061 0.645629 0.564369 0.087 Uiso 1 1 calc R . . . .
C36 C 0.3136(8) 0.8454(5) 0.4402(6) 0.089(3) Uani 1 1 d . . . . .
H36A H 0.304075 0.886321 0.462494 0.107 Uiso 1 1 calc R . . . .
H36B H 0.289623 0.835822 0.397822 0.107 Uiso 1 1 calc R . . . .
N37 N 0.4156(6) 0.8503(4) 0.4467(4) 0.079(3) Uani 1 1 d . . . . .
C38 C 0.4827(7) 0.9034(5) 0.4846(5) 0.064(2) Uani 1 1 d . . . . .
C39 C 0.6510(7) 0.9608(4) 0.4899(5) 0.073(3) Uani 1 1 d . . . . .
H39A H 0.676670 0.968475 0.454432 0.088 Uiso 1 1 calc R . . . .
H39B H 0.626454 0.996470 0.510248 0.088 Uiso 1 1 calc R . . . .
C40 C 0.7505(8) 0.9983(4) 0.5845(5) 0.073(3) Uani 1 1 d . . . . .
C41 C 0.8961(7) 1.0383(4) 0.6610(5) 0.079(3) Uani 1 1 d . . . . .
H41A H 0.873046 1.076220 0.671645 0.094 Uiso 1 1 calc R . . . .
H41B H 0.962709 1.050473 0.652137 0.094 Uiso 1 1 calc R . . . .
C42 C 0.8723(6) 0.9489(4) 0.5651(5) 0.067(3) Uani 1 1 d . . . . .
H42 H 0.937721 0.970092 0.558324 0.081 Uiso 1 1 calc R . . . .
C43 C 0.8118(6) 0.8389(4) 0.5325(4) 0.061(2) Uani 1 1 d . . . . .
C44 C 0.7979(7) 0.9270(4) 0.5080(5) 0.067(2) Uani 1 1 d . . . . .
H44 H 0.827281 0.938446 0.474497 0.081 Uiso 1 1 calc R . . . .
C45 C 0.7174(6) 0.8165(4) 0.4359(5) 0.071(3) Uani 1 1 d . . . . .
H45A H 0.733420 0.776187 0.428564 0.086 Uiso 1 1 calc R . . . .
H45B H 0.744100 0.835541 0.406265 0.086 Uiso 1 1 calc R . . . .
C46 C 0.5522(7) 0.7474(4) 0.4198(4) 0.064(2) Uani 1 1 d . . . . .
C47 C 0.3741(7) 0.6982(4) 0.3897(4) 0.074(3) Uani 1 1 d . . . . .
H47A H 0.341315 0.693439 0.350384 0.089 Uiso 1 1 calc R . . . .
H47B H 0.395565 0.660223 0.385800 0.089 Uiso 1 1 calc R . . . .
C48 C 0.4556(8) 0.8123(5) 0.4028(4) 0.075(3) Uani 1 1 d . . . . .
H48 H 0.428390 0.808664 0.362013 0.090 Uiso 1 1 calc R . . . .
C49 C 0.5652(8) 0.8511(5) 0.4185(5) 0.073(3) Uani 1 1 d . . . . .
H49 H 0.588744 0.866073 0.385365 0.088 Uiso 1 1 calc R . . . .
C50 C 0.9374(6) 0.8866(4) 0.6177(4) 0.065(2) Uani 1 1 d . . . . .
H50A H 1.002486 0.911190 0.615017 0.078 Uiso 1 1 calc R . . . .
H50B H 0.937493 0.842204 0.608232 0.078 Uiso 1 1 calc R . . . .
O0AA O 0.7121(5) -0.0571(3) 0.3517(3) 0.0726(18) Uani 1 1 d . . . . .
O17 O 0.4259(6) 1.1214(4) 0.8358(4) 0.101(2) Uani 1 1 d . . . . .
O18 O 0.4366(10) 1.3526(6) 0.7365(6) 0.161(4) Uani 1 1 d . . . . .
O19 O 0.2858(10) 1.4128(7) 0.7706(6) 0.189(5) Uani 1 1 d D U . . .
O20 O 0.1540(8) 1.4345(5) 0.8419(5) 0.150(4) Uani 1 1 d D U . . .
O21 O 0.9669(6) -0.2054(4) 0.1998(5) 0.119(3) Uani 1 1 d D . . . .
O22 O 0.9387(8) -0.3293(4) 0.1309(5) 0.133(4) Uani 1 1 d D . . . .
N32 N 0.7345(5) -0.0009(3) 0.2897(3) 0.0555(16) Uani 1 1 d . . . . .
H32 H 0.756799 0.003635 0.257273 0.067 Uiso 1 1 calc R . . . .
N33 N 0.6853(5) 0.0409(3) 0.3221(3) 0.0551(16) Uani 1 1 d . . . . .
N34 N 0.4132(4) 0.3646(3) 0.4652(3) 0.0464(14) Uani 1 1 d . . . . .
N35 N 0.5652(5) 0.6477(3) 0.7338(3) 0.0542(16) Uani 1 1 d . . . . .
N36 N 0.5330(6) 1.0488(4) 0.7781(3) 0.073(2) Uani 1 1 d . . . . .
N0AA N 0.5255(7) 1.1022(4) 0.7658(4) 0.086(3) Uani 1 1 d . . . . .
H0AA H 0.554768 1.112311 0.737429 0.103 Uiso 1 1 calc R . . . .
C51 C 0.7469(6) -0.0483(4) 0.3093(4) 0.057(2) Uani 1 1 d . . . . .
C52 C 0.6916(5) 0.0880(4) 0.3067(4) 0.054(2) Uani 1 1 d . . . . .
H52 H 0.724138 0.091760 0.273992 0.065 Uiso 1 1 calc R . . . .
C53 C 0.6495(5) 0.1391(3) 0.3383(4) 0.0507(18) Uani 1 1 d . . . . .
C54 C 0.6645(6) 0.1921(4) 0.3210(4) 0.058(2) Uani 1 1 d . . . . .
H54 H 0.703644 0.196655 0.291197 0.069 Uiso 1 1 calc R . . . .
C55 C 0.6225(6) 0.2374(3) 0.3472(3) 0.0509(18) Uani 1 1 d . . . . .
H55 H 0.632072 0.273548 0.335030 0.061 Uiso 1 1 calc R . . . .
C56 C 0.5650(5) 0.2319(3) 0.3921(3) 0.0466(17) Uani 1 1 d . . . . .
C57 C 0.5119(5) 0.2782(3) 0.4167(3) 0.0438(16) Uani 1 1 d . . . . .
C58 C 0.4285(6) 0.2623(3) 0.4394(4) 0.0514(19) Uani 1 1 d . . . . .
H58 H 0.403283 0.219996 0.437925 0.062 Uiso 1 1 calc R . . . .
C59 C 0.3785(6) 0.3050(3) 0.4644(4) 0.0510(18) Uani 1 1 d . . . . .
H59 H 0.321456 0.292472 0.480639 0.061 Uiso 1 1 calc R . . . .
C60 C 0.3660(6) 0.4130(4) 0.4950(4) 0.060(2) Uani 1 1 d . . . . .
H60A H 0.364774 0.440373 0.470388 0.072 Uiso 1 1 calc DR . . . .
H60B H 0.298447 0.391680 0.496692 0.072 Uiso 1 1 calc R . . . .
C61 C 0.4120(5) 0.4527(3) 0.5552(4) 0.0460(17) Uani 1 1 d . . . . .
C62 C 0.3675(5) 0.4933(3) 0.5921(4) 0.053(2) Uani 1 1 d . . . . .
H62 H 0.303999 0.492179 0.578414 0.063 Uiso 1 1 calc R . . . .
C63 C 0.4095(6) 0.5334(4) 0.6453(4) 0.055(2) Uani 1 1 d . . . . .
H63 H 0.376236 0.560354 0.668102 0.066 Uiso 1 1 calc R . . . .
C64 C 0.5040(6) 0.5362(3) 0.6683(4) 0.054(2) Uani 1 1 d . . . . .
C65 C 0.5499(7) 0.5806(4) 0.7273(4) 0.073(3) Uani 1 1 d . . . . .
H65A H 0.613043 0.573925 0.736502 0.088 Uiso 1 1 calc R . . . .
H65B H 0.509543 0.570621 0.757092 0.088 Uiso 1 1 calc R . . . .
C66 C 0.6393(6) 0.6791(4) 0.7132(4) 0.060(2) Uani 1 1 d . . . . .
H66 H 0.683244 0.657948 0.694766 0.072 Uiso 1 1 calc R . . . .
C67 C 0.6526(5) 0.7399(4) 0.7180(3) 0.0514(19) Uani 1 1 d . . . . .
H67 H 0.706179 0.761023 0.703574 0.062 Uiso 1 1 calc R . . . .
C68 C 0.5882(6) 0.7726(4) 0.7441(3) 0.055(2) Uani 1 1 d . . . . .
C69 C 0.5085(6) 0.7397(4) 0.7630(4) 0.060(2) Uani 1 1 d . . . . .
H69 H 0.460181 0.758599 0.777830 0.072 Uiso 1 1 calc R . . . .
C70 C 0.5025(6) 0.6776(4) 0.7593(4) 0.068(2) Uani 1 1 d . . . . .
H70 H 0.452192 0.655702 0.775461 0.081 Uiso 1 1 calc R . . . .
C71 C 0.5981(6) 0.8386(4) 0.7490(3) 0.055(2) Uani 1 1 d . . . . .
C72 C 0.6443(6) 0.8659(4) 0.7112(4) 0.063(2) Uani 1 1 d . . . . .
H72 H 0.678766 0.843425 0.684287 0.075 Uiso 1 1 calc R . . . .
C73 C 0.6430(6) 0.9241(4) 0.7106(4) 0.063(2) Uani 1 1 d . . . . .
H73 H 0.676459 0.941448 0.683684 0.076 Uiso 1 1 calc R . . . .
C74 C 0.5918(6) 0.9589(4) 0.7501(4) 0.057(2) Uani 1 1 d . . . . .
C75 C 0.5842(7) 1.0175(4) 0.7445(4) 0.066(2) Uani 1 1 d . . . . .
H75 H 0.616351 1.033539 0.716478 0.080 Uiso 1 1 calc R . . . .
C76 C 0.4770(8) 1.1371(5) 0.7949(5) 0.084(3) Uani 1 1 d . . . . .
C77 C 0.4708(8) 1.1933(4) 0.7815(4) 0.124(4) Uani 1 1 d . U . . .
C87 C 0.5491(7) 1.2273(5) 0.7628(5) 0.153(4) Uani 1 1 d G U . . .
H87 H 0.606781 1.215019 0.760532 0.184 Uiso 1 1 calc R . . . .
C86 C 0.5430(8) 1.2794(4) 0.7473(5) 0.170(5) Uani 1 1 d G U . . .
H86 H 0.596471 1.302676 0.734520 0.204 Uiso 1 1 calc R . . . .
C80 C 0.4585(10) 1.2975(4) 0.7506(5) 0.147(4) Uani 1 1 d G U . . .
C79 C 0.3803(7) 1.2634(5) 0.7693(5) 0.156(4) Uani 1 1 d G U . . .
H79 H 0.322564 1.275747 0.771476 0.187 Uiso 1 1 calc R . . . .
C78 C 0.3864(7) 1.2113(4) 0.7847(5) 0.139(4) Uani 1 1 d G U . . .
H78 H 0.332871 1.188090 0.797488 0.167 Uiso 1 1 calc R . . . .
C81 C 0.3360(14) 1.3423(8) 0.6968(8) 0.143(6) Uani 1 1 d . . . . .
H81A H 0.338719 1.324271 0.653936 0.171 Uiso 1 1 calc R . . . .
H81B H 0.281401 1.314771 0.708014 0.171 Uiso 1 1 calc R . . . .
C82 C 0.3294(13) 1.4042(9) 0.7114(7) 0.145(7) Uani 1 1 d D . . . .
H82A H 0.286463 1.408908 0.680407 0.174 Uiso 1 1 calc R . . . .
H82B H 0.393529 1.434579 0.717295 0.174 Uiso 1 1 calc R . . . .
C83 C 0.2630(17) 1.4759(9) 0.7861(10) 0.202(9) Uani 1 1 d D U . . .
H83A H 0.319009 1.509910 0.784975 0.242 Uiso 1 1 calc R . . . .
H83B H 0.206978 1.473966 0.759198 0.242 Uiso 1 1 calc R . . . .
C84 C 0.2402(14) 1.4843(9) 0.8486(9) 0.181(8) Uani 1 1 d D U . . .
H84A H 0.293462 1.480566 0.873887 0.217 Uiso 1 1 calc R . . . .
H84B H 0.229273 1.525824 0.866518 0.217 Uiso 1 1 calc R . . . .
C85 C 0.1256(15) 1.4367(9) 0.9061(8) 0.168(7) Uani 1 1 d D U . . .
H85A H 0.175668 1.428183 0.929745 0.201 Uiso 1 1 calc R . . . .
H85B H 0.117859 1.478346 0.927716 0.201 Uiso 1 1 calc R . . . .
C88 C 0.5515(7) 0.9333(4) 0.7916(4) 0.065(2) Uani 1 1 d . . . . .
H88 H 0.520589 0.956412 0.820587 0.079 Uiso 1 1 calc R . . . .
C89 C 0.5558(7) 0.8745(4) 0.7914(4) 0.070(2) Uani 1 1 d . . . . .
H89 H 0.529277 0.858442 0.820967 0.084 Uiso 1 1 calc R . . . .
C90 C 0.5494(6) 0.4960(4) 0.6356(4) 0.060(2) Uani 1 1 d . . . . .
H90 H 0.610732 0.495694 0.651550 0.072 Uiso 1 1 calc R . . . .
C91 C 0.5066(6) 0.4548(4) 0.5782(4) 0.058(2) Uani 1 1 d . . . . .
H91 H 0.540465 0.428591 0.555015 0.070 Uiso 1 1 calc R . . . .
C92 C 0.4925(5) 0.3826(3) 0.4406(4) 0.0483(18) Uani 1 1 d . . . . .
H92 H 0.514622 0.424884 0.441190 0.058 Uiso 1 1 calc R . . . .
C93 C 0.5424(5) 0.3399(3) 0.4144(4) 0.0528(19) Uani 1 1 d . . . . .
H93 H 0.596039 0.352124 0.395216 0.063 Uiso 1 1 calc R . . . .
C94 C 0.5539(6) 0.1800(3) 0.4097(4) 0.057(2) Uani 1 1 d . . . . .
H94 H 0.517284 0.175742 0.440752 0.068 Uiso 1 1 calc R . . . .
C95 C 0.5970(6) 0.1328(4) 0.3817(4) 0.058(2) Uani 1 1 d . . . . .
H95 H 0.588795 0.096653 0.393638 0.070 Uiso 1 1 calc R . . . .
C96 C 0.8047(6) -0.0850(3) 0.2779(4) 0.056(2) Uani 1 1 d . . . . .
C97 C 0.8213(6) -0.0909(4) 0.2178(4) 0.060(2) Uani 1 1 d . . . . .
H97 H 0.794699 -0.069120 0.196310 0.072 Uiso 1 1 calc R . . . .
C98 C 0.8784(7) -0.1299(4) 0.1919(5) 0.070(3) Uani 1 1 d . . . . .
H98 H 0.892977 -0.132824 0.153030 0.084 Uiso 1 1 calc R . . . .
C99 C 0.9134(7) -0.1641(4) 0.2223(6) 0.075(3) Uani 1 1 d . . . . .
C100 C 0.9806(10) -0.2200(7) 0.1420(6) 0.123(5) Uani 1 1 d D . . . .
H10A H 1.028270 -0.184870 0.135182 0.148 Uiso 1 1 calc R . . . .
H10B H 0.919427 -0.229927 0.115740 0.148 Uiso 1 1 calc R . . . .
C101 C 1.0189(10) -0.2787(6) 0.1305(9) 0.146(7) Uani 1 1 d D . . . .
H10C H 1.042800 -0.288382 0.091727 0.175 Uiso 1 1 calc R . . . .
H10D H 1.072125 -0.271355 0.161985 0.175 Uiso 1 1 calc R . . . .
C102 C 0.9683(15) -0.3863(7) 0.1056(11) 0.204(11) Uani 1 1 d D . . . .
H10E H 1.016014 -0.390874 0.134063 0.244 Uiso 1 1 calc R . . . .
H10F H 0.995561 -0.386571 0.068492 0.244 Uiso 1 1 calc R . . . .
C103 C 0.8995(7) -0.1582(4) 0.2787(6) 0.081(3) Uani 1 1 d . . . . .
H103 H 0.927617 -0.179748 0.299764 0.098 Uiso 1 1 calc R . . . .
C104 C 0.8435(6) -0.1200(4) 0.3060(4) 0.066(2) Uani 1 1 d . . . . .
H104 H 0.831296 -0.117890 0.345169 0.079 Uiso 1 1 calc R . . . .
O23 O 0.8489(5) 0.7016(3) 0.6022(3) 0.0768(18) Uani 1 1 d . . . . .
H23A H 0.789493 0.687311 0.607119 0.115 Uiso 1 1 d G . . . .
H23B H 0.877121 0.735560 0.631567 0.115 Uiso 1 1 d G . . . .
O24 O 0.2538(6) 0.4966(3) 0.4504(4) 0.082(2) Uani 1 1 d . . . . .
H24C H 0.253454 0.500631 0.487738 0.124 Uiso 1 1 d G . . . .
H24D H 0.247078 0.457498 0.430162 0.124 Uiso 1 1 d DG . . . .

loop_
_atom_site_aniso_label
_atom_site_aniso_U_11
_atom_site_aniso_U_22
_atom_site_aniso_U_33
_atom_site_aniso_U_23
_atom_site_aniso_U_13
_atom_site_aniso_U_12
Cl1 0.113(3) 0.116(3) 0.267(6) 0.049(4) 0.028(3) 0.015(2)
Cl2 0.128(3) 0.116(2) 0.090(2) 0.0212(18) 0.0166(19) 0.042(2)
O1 0.061(3) 0.042(3) 0.071(4) 0.019(3) 0.034(3) 0.020(2)
O2 0.066(4) 0.051(3) 0.118(6) 0.018(3) 0.013(4) 0.029(3)
O3 0.079(4) 0.070(4) 0.062(4) 0.025(3) 0.029(3) 0.041(3)
O4 0.082(4) 0.069(4) 0.083(4) 0.007(3) 0.012(4) 0.049(4)
O5 0.080(4) 0.090(5) 0.071(4) 0.018(4) 0.023(3) 0.050(4)
O6 0.068(4) 0.068(4) 0.084(4) 0.030(3) 0.021(3) 0.035(3)
O7 0.069(4) 0.090(5) 0.181(8) 0.083(5) 0.067(5) 0.052(4)
O8 0.047(3) 0.048(3) 0.140(6) 0.035(3) 0.037(4) 0.029(3)
O9 0.055(3) 0.045(3) 0.094(4) 0.009(3) 0.004(3) 0.026(3)
O10 0.066(4) 0.053(3) 0.121(6) 0.033(4) 0.016(4) 0.031(3)
O11 0.055(3) 0.050(3) 0.111(5) 0.019(3) 0.022(3) 0.027(3)
O12 0.096(5) 0.072(4) 0.103(5) 0.054(4) 0.048(4) 0.056(4)
O13 0.088(5) 0.060(4) 0.109(5) 0.036(4) 0.016(4) 0.037(4)
O14 0.061(4) 0.058(3) 0.099(5) 0.039(3) 0.037(3) 0.030(3)
O15 0.066(4) 0.066(4) 0.072(4) 0.030(3) 0.017(3) 0.037(3)
N1 0.047(4) 0.043(3) 0.087(5) 0.029(3) 0.021(4) 0.014(3)
N2 0.064(5) 0.046(4) 0.101(6) 0.022(4) 0.006(4) 0.022(4)
N3 0.052(4) 0.045(4) 0.103(6) 0.003(4) 0.010(4) 0.019(3)
N4 0.052(4) 0.043(3) 0.065(4) 0.006(3) 0.009(3) 0.023(3)
N5 0.058(4) 0.051(4) 0.058(4) 0.007(3) 0.015(3) 0.025(3)
N6 0.076(5) 0.095(6) 0.056(4) 0.026(4) 0.028(4) 0.056(5)
N7 0.060(5) 0.080(5) 0.052(4) -0.004(4) 0.008(3) 0.036(4)
N8 0.076(5) 0.068(5) 0.069(5) -0.002(4) 0.008(4) 0.044(4)
N9 0.084(6) 0.119(7) 0.056(5) 0.021(5) 0.016(4) 0.067(6)
N10 0.069(5) 0.076(5) 0.093(6) 0.037(5) 0.032(5) 0.041(4)
N11 0.056(4) 0.068(5) 0.105(6) 0.045(5) 0.038(4) 0.038(4)
N1AA 0.051(4) 0.071(5) 0.104(6) 0.036(5) 0.038(4) 0.037(4)
N13 0.082(6) 0.087(6) 0.117(8) 0.056(6) 0.044(6) 0.055(5)
N14 0.071(5) 0.092(6) 0.121(7) 0.068(6) 0.054(5) 0.045(5)
N15 0.091(6) 0.082(6) 0.062(5) 0.026(4) 0.038(4) 0.047(5)
O16 0.086(5) 0.111(5) 0.100(5) 0.062(5) 0.041(4) 0.061(4)
N17 0.057(4) 0.065(4) 0.102(6) 0.037(4) 0.037(4) 0.035(4)
N18 0.046(4) 0.042(4) 0.103(6) 0.010(4) 0.033(4) 0.017(3)
N19 0.050(4) 0.042(3) 0.089(5) 0.015(3) 0.016(4) 0.015(3)
N20 0.068(5) 0.052(4) 0.067(4) 0.019(3) 0.016(4) 0.035(3)
N21 0.070(5) 0.050(4) 0.123(7) 0.034(4) 0.023(5) 0.030(4)
N22 0.053(4) 0.047(4) 0.081(5) 0.011(3) 0.016(4) 0.028(3)
N23 0.045(4) 0.051(4) 0.099(6) 0.019(4) 0.026(4) 0.027(3)
N24 0.045(4) 0.047(4) 0.106(6) 0.015(4) 0.022(4) 0.025(3)
N25 0.081(5) 0.068(5) 0.086(5) 0.045(4) 0.029(4) 0.046(4)
N26 0.072(5) 0.066(5) 0.075(5) 0.032(4) 0.020(4) 0.036(4)
N27 0.074(5) 0.040(4) 0.106(6) 0.025(4) 0.023(5) 0.026(4)
N28 0.063(4) 0.049(4) 0.080(5) 0.030(4) 0.024(4) 0.028(3)
N29 0.055(4) 0.053(4) 0.106(6) 0.034(4) 0.029(4) 0.026(3)
N30 0.068(5) 0.059(4) 0.094(6) 0.045(4) 0.021(4) 0.032(4)
N31 0.069(5) 0.063(4) 0.069(5) 0.029(4) 0.002(4) 0.023(4)
C1 0.048(5) 0.060(5) 0.076(6) 0.028(4) 0.024(4) 0.028(4)
C2 0.055(5) 0.048(5) 0.091(7) 0.015(4) 0.012(5) 0.020(4)
C3 0.046(5) 0.051(5) 0.114(9) 0.009(5) -0.006(5) 0.017(4)
C4 0.046(5) 0.051(5) 0.116(8) 0.024(5) 0.023(5) 0.021(4)
C5 0.048(5) 0.060(5) 0.073(6) 0.009(4) 0.015(4) 0.027(4)
C6 0.062(5) 0.082(6) 0.043(4) 0.010(4) 0.010(4) 0.043(5)
C7 0.075(6) 0.072(6) 0.063(6) 0.006(5) 0.002(5) 0.046(5)
C8 0.057(5) 0.076(6) 0.058(5) -0.001(5) 0.004(4) 0.034(5)
C9 0.053(5) 0.055(5) 0.112(9) 0.010(6) 0.016(5) 0.013(4)
C10 0.059(5) 0.066(5) 0.064(5) 0.002(4) 0.001(4) 0.036(4)
C11 0.078(7) 0.091(7) 0.061(6) 0.011(5) 0.018(5) 0.035(6)
N12 0.075(6) 0.127(8) 0.065(5) 0.034(5) 0.029(4) 0.069(6)
C13 0.095(8) 0.091(7) 0.058(6) 0.025(5) 0.031(5) 0.053(7)
C14 0.081(7) 0.109(8) 0.080(7) 0.031(6) 0.045(6) 0.061(6)
C15 0.056(5) 0.081(7) 0.077(6) 0.032(5) 0.040(5) 0.040(5)
C16 0.063(6) 0.060(5) 0.136(10) 0.039(6) 0.057(7) 0.035(5)
C17 0.064(6) 0.069(6) 0.123(9) 0.065(7) 0.042(6) 0.033(5)
C18 0.092(8) 0.106(8) 0.088(7) 0.061(7) 0.049(6) 0.061(7)
C19 0.127(11) 0.113(9) 0.115(10) 0.068(8) 0.048(8) 0.079(9)
C20 0.070(6) 0.103(8) 0.075(6) 0.037(6) 0.033(5) 0.045(6)
C21 0.075(6) 0.133(9) 0.066(6) 0.049(6) 0.044(5) 0.071(7)
C22 0.068(6) 0.117(8) 0.077(6) 0.054(6) 0.043(5) 0.061(6)
C23 0.098(9) 0.136(11) 0.084(7) 0.065(8) 0.055(7) 0.087(9)
C24 0.084(7) 0.076(6) 0.146(10) 0.071(7) 0.070(7) 0.062(6)
C25 0.048(5) 0.043(4) 0.138(9) 0.033(5) 0.044(6) 0.018(4)
C26 0.083(7) 0.033(4) 0.123(9) 0.005(5) 0.018(6) 0.014(4)
C27 0.048(5) 0.040(4) 0.070(5) -0.008(4) -0.006(4) 0.016(4)
C28 0.053(5) 0.072(6) 0.066(6) 0.009(4) -0.008(4) 0.028(4)
C29 0.064(6) 0.044(5) 0.096(7) 0.021(4) 0.006(5) 0.033(4)
C30 0.048(5) 0.048(4) 0.069(5) 0.003(4) 0.008(4) 0.015(4)
C31 0.045(5) 0.054(5) 0.116(8) 0.026(5) 0.018(5) 0.026(4)
C32 0.034(4) 0.049(5) 0.120(8) 0.028(5) 0.021(5) 0.023(4)
C33 0.059(5) 0.063(5) 0.089(7) 0.030(5) 0.031(5) 0.034(4)
C34 0.065(6) 0.052(5) 0.110(8) 0.029(5) 0.044(5) 0.038(4)
C35 0.035(4) 0.045(4) 0.129(9) 0.009(5) 0.018(5) 0.020(4)
C36 0.090(8) 0.091(7) 0.121(9) 0.063(7) 0.019(7) 0.049(6)
N37 0.058(5) 0.099(6) 0.123(7) 0.075(6) 0.037(5) 0.044(5)
C38 0.068(6) 0.066(6) 0.087(7) 0.051(5) 0.023(5) 0.032(5)
C39 0.074(6) 0.069(6) 0.104(8) 0.043(6) 0.032(6) 0.045(5)
C40 0.095(7) 0.046(5) 0.100(8) 0.045(5) 0.033(6) 0.030(5)
C41 0.064(6) 0.049(5) 0.120(9) 0.025(6) 0.003(6) 0.016(4)
C42 0.045(5) 0.066(5) 0.108(8) 0.046(5) 0.033(5) 0.019(4)
C43 0.052(5) 0.066(5) 0.100(7) 0.052(5) 0.045(5) 0.041(4)
C44 0.075(6) 0.058(5) 0.094(7) 0.043(5) 0.028(5) 0.038(5)
C45 0.060(6) 0.063(5) 0.111(8) 0.040(6) 0.026(5) 0.033(5)
C46 0.072(6) 0.074(6) 0.065(6) 0.027(5) 0.019(5) 0.047(5)
C47 0.090(7) 0.070(6) 0.071(6) 0.025(5) -0.001(5) 0.039(6)
C48 0.096(8) 0.095(7) 0.069(6) 0.047(5) 0.025(5) 0.060(6)
C49 0.087(7) 0.075(6) 0.081(7) 0.042(5) 0.037(6) 0.039(5)
C50 0.052(5) 0.055(5) 0.101(7) 0.026(5) 0.030(5) 0.031(4)
O0AA 0.097(5) 0.053(3) 0.075(4) 0.022(3) 0.047(4) 0.026(3)
O17 0.104(6) 0.093(5) 0.121(7) 0.048(5) 0.041(5) 0.037(5)
O18 0.201(13) 0.158(10) 0.174(11) 0.088(9) 0.068(10) 0.088(9)
O19 0.197(9) 0.173(8) 0.196(9) 0.043(7) 0.071(7) 0.060(7)
O20 0.139(7) 0.140(7) 0.169(8) 0.036(6) 0.063(6) 0.045(6)
O21 0.088(6) 0.076(5) 0.179(10) 0.015(6) 0.049(6) 0.024(4)
O22 0.189(10) 0.081(6) 0.147(8) 0.022(5) 0.071(8) 0.081(7)
N32 0.057(4) 0.047(4) 0.062(4) 0.009(3) 0.017(3) 0.021(3)
N33 0.057(4) 0.047(4) 0.063(4) 0.008(3) 0.021(3) 0.025(3)
N34 0.045(3) 0.040(3) 0.054(4) 0.008(3) 0.014(3) 0.019(3)
N35 0.044(4) 0.058(4) 0.053(4) 0.008(3) 0.021(3) 0.011(3)
N36 0.085(6) 0.065(5) 0.061(5) 0.014(4) 0.004(4) 0.018(4)
N0AA 0.127(8) 0.065(5) 0.072(5) 0.015(4) 0.029(5) 0.045(5)
C51 0.052(5) 0.043(4) 0.070(6) 0.013(4) 0.011(4) 0.009(4)
C52 0.045(4) 0.058(5) 0.059(5) 0.004(4) 0.020(4) 0.027(4)
C53 0.041(4) 0.044(4) 0.061(5) 0.007(4) 0.002(4) 0.014(3)
C54 0.047(5) 0.064(5) 0.067(5) 0.020(4) 0.019(4) 0.026(4)
C55 0.052(5) 0.041(4) 0.057(5) 0.013(3) 0.011(4) 0.012(3)
C56 0.040(4) 0.047(4) 0.055(4) 0.012(3) 0.005(3) 0.019(3)
C57 0.042(4) 0.040(4) 0.045(4) 0.006(3) 0.006(3) 0.013(3)
C58 0.050(5) 0.040(4) 0.067(5) 0.018(4) 0.015(4) 0.015(3)
C59 0.052(5) 0.035(4) 0.066(5) 0.015(3) 0.016(4) 0.012(3)
C60 0.041(4) 0.050(4) 0.086(6) 0.013(4) 0.011(4) 0.020(4)
C61 0.037(4) 0.035(4) 0.063(5) 0.013(3) 0.014(3) 0.009(3)
C62 0.035(4) 0.046(4) 0.080(6) 0.016(4) 0.025(4) 0.016(3)
C63 0.044(4) 0.045(4) 0.067(5) 0.004(4) 0.020(4) 0.013(3)
C64 0.060(5) 0.040(4) 0.056(5) 0.005(3) 0.024(4) 0.011(4)
C65 0.079(7) 0.061(5) 0.071(6) 0.015(5) 0.023(5) 0.010(5)
C66 0.049(5) 0.058(5) 0.065(5) 0.016(4) 0.008(4) 0.007(4)
C67 0.043(4) 0.052(4) 0.054(5) 0.008(4) 0.018(4) 0.014(3)
C68 0.050(5) 0.059(5) 0.040(4) 0.002(4) 0.001(3) 0.008(4)
C69 0.054(5) 0.049(4) 0.065(5) 0.004(4) 0.012(4) 0.010(4)
C70 0.054(5) 0.064(5) 0.075(6) 0.014(5) 0.037(5) 0.005(4)
C71 0.058(5) 0.050(4) 0.043(4) -0.001(3) 0.006(4) 0.015(4)
C72 0.063(5) 0.068(6) 0.044(5) 0.002(4) 0.003(4) 0.017(4)
C73 0.062(5) 0.059(5) 0.055(5) 0.007(4) 0.004(4) 0.010(4)
C74 0.054(5) 0.049(4) 0.054(5) 0.008(4) 0.000(4) 0.001(4)
C75 0.081(6) 0.056(5) 0.058(5) 0.008(4) 0.018(5) 0.023(5)
C76 0.094(8) 0.084(7) 0.071(7) 0.007(6) 0.017(6) 0.042(6)
C77 0.213(10) 0.068(5) 0.115(7) 0.036(5) 0.111(7) 0.057(6)
C87 0.238(10) 0.097(6) 0.148(8) 0.040(6) 0.127(7) 0.067(7)
C86 0.255(11) 0.108(7) 0.168(8) 0.045(7) 0.115(8) 0.068(8)
C80 0.233(11) 0.092(7) 0.149(8) 0.050(6) 0.105(8) 0.072(7)
C79 0.233(11) 0.101(7) 0.143(8) 0.039(6) 0.070(8) 0.055(7)
C78 0.217(10) 0.087(6) 0.132(7) 0.045(6) 0.073(8) 0.055(7)
C81 0.193(19) 0.143(14) 0.134(14) 0.063(11) 0.089(13) 0.085(14)
C82 0.180(16) 0.202(17) 0.147(13) 0.118(13) 0.107(13) 0.124(14)
C83 0.208(12) 0.193(12) 0.216(12) 0.055(9) 0.062(9) 0.088(9)
C84 0.169(11) 0.181(11) 0.187(11) 0.046(8) 0.048(9) 0.052(8)
C85 0.172(10) 0.153(10) 0.170(10) 0.046(8) 0.048(8) 0.035(8)
C88 0.069(6) 0.058(5) 0.053(5) -0.002(4) 0.016(4) 0.010(4)
C89 0.078(6) 0.067(6) 0.055(5) 0.006(4) 0.027(5) 0.015(5)
C90 0.050(5) 0.048(4) 0.073(6) 0.012(4) -0.006(4) 0.009(4)
C91 0.053(5) 0.044(4) 0.075(6) 0.009(4) 0.013(4) 0.022(4)
C92 0.039(4) 0.034(3) 0.070(5) 0.011(3) 0.018(4) 0.011(3)
C93 0.040(4) 0.043(4) 0.070(5) 0.010(4) 0.022(4) 0.009(3)
C94 0.063(5) 0.045(4) 0.071(5) 0.020(4) 0.026(4) 0.024(4)
C95 0.069(6) 0.056(5) 0.062(5) 0.022(4) 0.027(4) 0.030(4)
C96 0.043(4) 0.041(4) 0.081(6) 0.016(4) 0.027(4) 0.011(3)
C97 0.065(5) 0.042(4) 0.068(6) 0.014(4) 0.017(4) 0.010(4)
C98 0.074(6) 0.046(5) 0.089(7) 0.013(4) 0.040(5) 0.021(4)
C99 0.062(6) 0.043(5) 0.116(9) 0.013(5) 0.031(6) 0.019(4)
C100 0.096(10) 0.145(13) 0.134(13) 0.067(11) 0.030(9) 0.011(9)
C101 0.108(11) 0.075(8) 0.24(2) 0.011(10) 0.062(12) 0.043(8)
C102 0.21(2) 0.112(12) 0.34(3) 0.104(16) 0.20(2) 0.074(13)
C103 0.073(7) 0.050(5) 0.116(9) 0.015(5) -0.005(6) 0.028(5)
C104 0.066(6) 0.044(4) 0.083(6) 0.017(4) 0.012(5) 0.011(4)
O23 0.084(5) 0.066(4) 0.088(5) 0.023(3) 0.012(4) 0.037(3)
O24 0.093(5) 0.051(3) 0.107(5) 0.031(4) 0.024(5) 0.020(3)

loop_
_atom_type_symbol
_atom_type_description
_atom_type_scat_dispersion_real
_atom_type_scat_dispersion_imag
_atom_type_scat_source
C C 0.0148 0.0070 'International Tables Vol C Tables 4.2.6.8 and 6.1.1.4'
H H 0.0000 0.0000 'International Tables Vol C Tables 4.2.6.8 and 6.1.1.4'
Cl Cl 0.3294 0.5404 'International Tables Vol C Tables 4.2.6.8 and 6.1.1.4'
N N 0.0253 0.0136 'International Tables Vol C Tables 4.2.6.8 and 6.1.1.4'
O O 0.0412 0.0250 'International Tables Vol C Tables 4.2.6.8 and 6.1.1.4'

loop_
_geom_angle_atom_site_label_1
_geom_angle_atom_site_label_2
_geom_angle_atom_site_label_3
_geom_angle
_geom_angle_site_symmetry_1
_geom_angle_site_symmetry_3
_geom_angle_publ_flag
C1 N1 C2 111.9(8) . . ?
C1 N1 C50 122.9(7) . . ?
C2 N1 C50 121.6(7) . . ?
C2 N2 C41 120.8(8) . . ?
C3 N2 C2 113.8(8) . . ?
C3 N2 C41 123.2(8) . . ?
C3 N3 C4 111.1(8) . . ?
C3 N3 C9 123.2(8) . . ?
C9 N3 C4 123.8(9) . . ?
C1 N4 C4 111.5(7) . . ?
C1 N4 C5 120.3(6) . . ?
C4 N4 C5 121.7(7) . . ?
C5 N5 C10 123.2(7) . . ?
C6 N5 C5 121.1(7) . . ?
C6 N5 C10 112.0(7) . . ?
C6 N6 C7 112.1(8) . . ?
C6 N6 C22 125.1(8) . . ?
C22 N6 C7 121.0(7) . . ?
C8 N7 C7 113.8(8) . . ?
C8 N7 C11 118.6(8) . . ?
C11 N7 C7 122.8(9) . . ?
C8 N8 C9 120.2(8) . . ?
C8 N8 C10 109.8(8) . . ?
C9 N8 C10 126.1(8) . . ?
C13 N9 C20 109.8(8) . . ?
C14 N9 C13 125.8(9) . . ?
C14 N9 C20 122.4(10) . . ?
C15 N10 C14 123.1(8) . . ?
C15 N10 C18 110.8(9) . . ?
C18 N10 C14 122.7(9) . . ?
C15 N11 C16 109.8(9) . . ?
C15 N11 C33 123.3(7) . . ?
C16 N11 C33 122.6(8) . . ?
C16 N1AA C24 121.6(8) . . ?
C17 N1AA C16 113.2(10) . . ?
C17 N1AA C24 122.8(8) . . ?
C17 N13 C18 109.7(9) . . ?
C17 N13 C19 123.2(8) . . ?
C19 N13 C18 126.6(10) . . ?
C19 N14 C20 122.6(8) . . ?
C23 N14 C19 127.2(10) . . ?
C23 N14 C20 106.9(10) . . ?
C22 N15 C21 121.6(9) . . ?
C23 N15 C21 111.0(9) . . ?
C23 N15 C22 123.1(9) . . ?
C25 N17 C24 121.1(7) . . ?
C25 N17 C34 112.0(8) . . ?
C34 N17 C24 118.8(7) . . ?
C25 N18 C26 121.9(7) . . ?
C25 N18 C35 112.1(8) . . ?
C35 N18 C26 121.4(9) . . ?
C26 N19 C30 123.4(8) . . ?
C27 N19 C26 118.4(7) . . ?
C27 N19 C30 110.3(7) . . ?
C27 N20 C28 109.6(7) . . ?
C27 N20 C47 121.3(6) . . ?
C47 N20 C28 125.6(7) . . ?
C29 N21 C28 109.6(7) . . ?
C36 N21 C28 127.9(9) . . ?
C36 N21 C29 120.4(8) . . ?
C29 N22 C30 113.0(7) . . ?
C29 N22 C31 122.9(7) . . ?
C31 N22 C30 121.9(7) . . ?
C31 N23 C35 123.9(8) . . ?
C32 N23 C31 122.7(7) . . ?
C32 N23 C35 110.7(8) . . ?
C32 N24 C33 125.9(7) . . ?
C32 N24 C34 111.9(8) . . ?
C33 N24 C34 120.3(8) . . ?
C38 N25 C39 120.2(8) . . ?
C38 N25 C49 110.9(9) . . ?
C49 N25 C39 122.9(8) . . ?
C39 N26 C40 122.3(8) . . ?
C39 N26 C44 124.7(8) . . ?
C40 N26 C44 111.0(8) . . ?
C40 N27 C41 123.4(7) . . ?
C40 N27 C42 110.4(8) . . ?
C41 N27 C42 122.5(8) . . ?
C43 N28 C42 113.2(7) . . ?
C43 N28 C50 122.4(7) . . ?
C50 N28 C42 123.1(8) . . ?
C43 N29 C44 111.7(8) . . ?
C43 N29 C45 121.6(7) . . ?
C45 N29 C44 121.0(8) . . ?
C45 N30 C49 121.5(7) . . ?
C46 N30 C45 122.3(7) . . ?
C46 N30 C49 115.6(8) . . ?
C46 N31 C47 121.3(7) . . ?
C46 N31 C48 115.0(8) . . ?
C48 N31 C47 123.1(8) . . ?
O1 C1 N1 125.9(8) . . ?
O1 C1 N4 125.3(8) . . ?
N1 C1 N4 108.8(7) . . ?
N1 C2 H2 111.2 . . ?
N1 C2 C4 103.8(7) . . ?
N2 C2 N1 115.6(7) . . ?
N2 C2 H2 111.2 . . ?
N2 C2 C4 103.5(7) . . ?
C4 C2 H2 111.2 . . ?
O2 C3 N2 127.4(11) . . ?
O2 C3 N3 123.8(11) . . ?
N2 C3 N3 108.7(8) . . ?
N3 C4 C2 102.5(7) . . ?
N3 C4 H4 112.3 . . ?
N4 C4 N3 113.2(7) . . ?
N4 C4 C2 103.4(8) . . ?
N4 C4 H4 112.3 . . ?
C2 C4 H4 112.3 . . ?
N4 C5 H5A 108.9 . . ?
N4 C5 H5B 108.9 . . ?
N5 C5 N4 113.2(6) . . ?
N5 C5 H5A 108.9 . . ?
N5 C5 H5B 108.9 . . ?
H5A C5 H5B 107.7 . . ?
O3 C6 N5 127.8(7) . . ?
O3 C6 N6 123.9(9) . . ?
N5 C6 N6 108.4(8) . . ?
N6 C7 H7 111.6 . . ?
N6 C7 C10 103.3(7) . . ?
N7 C7 N6 114.9(8) . . ?
N7 C7 H7 111.6 . . ?
N7 C7 C10 103.3(8) . . ?
C10 C7 H7 111.6 . . ?
O4 C8 N7 130.1(9) . . ?
O4 C8 N8 123.4(10) . . ?
N7 C8 N8 106.4(8) . . ?
N3 C9 N8 113.8(8) . . ?
N3 C9 H9A 108.8 . . ?
N3 C9 H9B 108.8 . . ?
N8 C9 H9A 108.8 . . ?
N8 C9 H9B 108.8 . . ?
H9A C9 H9B 107.7 . . ?
N5 C10 C7 103.5(7) . . ?
N5 C10 H10 111.3 . . ?
N8 C10 N5 113.6(7) . . ?
N8 C10 C7 105.5(7) . . ?
N8 C10 H10 111.3 . . ?
C7 C10 H10 111.3 . . ?
N7 C11 H11A 108.9 . . ?
N7 C11 H11B 108.9 . . ?
H11A C11 H11B 107.7 . . ?
N12 C11 N7 113.2(8) . . ?
N12 C11 H11A 108.9 . . ?
N12 C11 H11B 108.9 . . ?
C11 N12 C21 125.1(9) . . ?
C13 N12 C11 121.5(10) . . ?
C13 N12 C21 111.5(10) . . ?
O5 C13 N9 122.3(10) . . ?
O5 C13 N12 128.5(12) . . ?
N12 C13 N9 109.0(9) . . ?
N9 C14 N10 113.6(7) . . ?
N9 C14 H14A 108.8 . . ?
N9 C14 H14B 108.8 . . ?
N10 C14 H14A 108.8 . . ?
N10 C14 H14B 108.8 . . ?
H14A C14 H14B 107.7 . . ?
O6 C15 N10 124.9(10) . . ?
O6 C15 N11 125.9(9) . . ?
N11 C15 N10 109.2(8) . . ?
N11 C16 H16 110.8 . . ?
N11 C16 C18 104.8(8) . . ?
N1AA C16 N11 114.1(8) . . ?
N1AA C16 H16 110.8 . . ?
N1AA C16 C18 105.1(8) . . ?
C18 C16 H16 110.8 . . ?
O7 C17 N1AA 123.4(11) . . ?
O7 C17 N13 128.0(10) . . ?
N1AA C17 N13 108.6(8) . . ?
N10 C18 N13 114.8(9) . . ?
N10 C18 C16 104.6(8) . . ?
N10 C18 H18 111.3 . . ?
N13 C18 C16 102.9(9) . . ?
N13 C18 H18 111.3 . . ?
C16 C18 H18 111.3 . . ?
N13 C19 N14 115.5(9) . . ?
N13 C19 H19 122.2 . . ?
N14 C19 H19 122.2 . . ?
N9 C20 H20 110.7 . . ?
N9 C20 C21 103.6(9) . . ?
N14 C20 N9 115.2(9) . . ?
N14 C20 H20 110.7 . . ?
N14 C20 C21 105.7(7) . . ?
C21 C20 H20 110.7 . . ?
N15 C21 C20 102.4(9) . . ?
N15 C21 H21 111.0 . . ?
N12 C21 N15 114.7(7) . . ?
N12 C21 C20 106.2(8) . . ?
N12 C21 H21 111.0 . . ?
C20 C21 H21 111.0 . . ?
N6 C22 H22 122.9 . . ?
N15 C22 N6 114.2(8) . . ?
N15 C22 H22 122.9 . . ?
N15 C23 N14 112.8(10) . . ?
N15 C23 O16 129.5(10) . . ?
O16 C23 N14 117.7(13) . . ?
N1AA C24 N17 112.8(8) . . ?
N1AA C24 H24A 109.0 . . ?
N1AA C24 H24B 109.0 . . ?
N17 C24 H24A 109.0 . . ?
N17 C24 H24B 109.0 . . ?
H24A C24 H24B 107.8 . . ?
O8 C25 N17 127.4(11) . . ?
O8 C25 N18 125.6(10) . . ?
N17 C25 N18 107.0(7) . . ?
N18 C26 H26A 109.2 . . ?
N18 C26 H26B 109.2 . . ?
N19 C26 N18 111.9(7) . . ?
N19 C26 H26A 109.2 . . ?
N19 C26 H26B 109.2 . . ?
H26A C26 H26B 107.9 . . ?
O9 C27 N19 125.4(9) . . ?
O9 C27 N20 125.8(8) . . ?
N19 C27 N20 108.7(7) . . ?
N20 C28 N21 113.3(7) . . ?
N20 C28 H28 110.8 . . ?
N20 C28 C30 105.0(7) . . ?
N21 C28 H28 110.8 . . ?
N21 C28 C30 105.8(7) . . ?
C30 C28 H28 110.8 . . ?
O10 C29 N21 125.4(9) . . ?
O10 C29 N22 125.8(9) . . ?
N22 C29 N21 108.8(7) . . ?
N19 C30 N22 113.8(7) . . ?
N19 C30 C28 104.5(6) . . ?
N19 C30 H30 111.9 . . ?
N22 C30 C28 102.2(7) . . ?
N22 C30 H30 111.9 . . ?
C28 C30 H30 111.9 . . ?
N22 C31 H31A 108.0 . . ?
N22 C31 H31B 108.0 . . ?
N23 C31 N22 117.1(7) . . ?
N23 C31 H31A 108.0 . . ?
N23 C31 H31B 108.0 . . ?
H31A C31 H31B 107.3 . . ?
O11 C32 N23 125.2(9) . . ?
O11 C32 N24 124.5(9) . . ?
N23 C32 N24 110.3(7) . . ?
N11 C33 H33A 109.3 . . ?
N11 C33 H33B 109.3 . . ?
N24 C33 N11 111.7(7) . . ?
N24 C33 H33A 109.3 . . ?
N24 C33 H33B 109.3 . . ?
H33A C33 H33B 107.9 . . ?
N17 C34 N24 111.1(8) . . ?
N17 C34 H34 112.7 . . ?
N17 C34 C35 105.3(7) . . ?
N24 C34 H34 112.7 . . ?
N24 C34 C35 101.7(7) . . ?
C35 C34 H34 112.7 . . ?
N18 C35 C34 102.5(8) . . ?
N18 C35 H35 112.0 . . ?
N23 C35 N18 112.6(7) . . ?
N23 C35 C34 105.0(7) . . ?
N23 C35 H35 112.0 . . ?
C34 C35 H35 112.0 . . ?
N21 C36 H36A 109.2 . . ?
N21 C36 H36B 109.2 . . ?
N21 C36 N37 112.2(7) . . ?
H36A C36 H36B 107.9 . . ?
N37 C36 H36A 109.2 . . ?
N37 C36 H36B 109.2 . . ?
C38 N37 C36 121.8(9) . . ?
C38 N37 C48 113.7(8) . . ?
C48 N37 C36 121.4(10) . . ?
O12 C38 N25 126.5(10) . . ?
O12 C38 N37 124.5(9) . . ?
N25 C38 N37 109.0(9) . . ?
N25 C39 H39A 109.2 . . ?
N25 C39 H39B 109.2 . . ?
N26 C39 N25 112.2(7) . . ?
N26 C39 H39A 109.2 . . ?
N26 C39 H39B 109.2 . . ?
H39A C39 H39B 107.9 . . ?
O13 C40 N26 125.0(10) . . ?
O13 C40 N27 124.9(10) . . ?
N26 C40 N27 110.1(8) . . ?
N2 C41 H41A 109.2 . . ?
N2 C41 H41B 109.2 . . ?
N27 C41 N2 112.0(8) . . ?
N27 C41 H41A 109.2 . . ?
N27 C41 H41B 109.2 . . ?
H41A C41 H41B 107.9 . . ?
N27 C42 H42 110.9 . . ?
N27 C42 C44 104.7(7) . . ?
N28 C42 N27 115.9(7) . . ?
N28 C42 H42 110.9 . . ?
N28 C42 C44 103.0(7) . . ?
C44 C42 H42 110.9 . . ?
O14 C43 N28 125.6(8) . . ?
O14 C43 N29 125.8(10) . . ?
N29 C43 N28 108.6(7) . . ?
N26 C44 N29 112.2(7) . . ?
N26 C44 C42 103.6(8) . . ?
N26 C44 H44 112.4 . . ?
N29 C44 C42 103.0(7) . . ?
N29 C44 H44 112.4 . . ?
C42 C44 H44 112.4 . . ?
N29 C45 N30 112.9(8) . . ?
N29 C45 H45A 109.0 . . ?
N29 C45 H45B 109.0 . . ?
N30 C45 H45A 109.0 . . ?
N30 C45 H45B 109.0 . . ?
H45A C45 H45B 107.8 . . ?
O15 C46 N30 130.7(9) . . ?
O15 C46 N31 124.0(9) . . ?
N30 C46 N31 105.2(7) . . ?
N20 C47 N31 113.7(8) . . ?
N20 C47 H47A 108.8 . . ?
N20 C47 H47B 108.8 . . ?
N31 C47 H47A 108.8 . . ?
N31 C47 H47B 108.8 . . ?
H47A C47 H47B 107.7 . . ?
N31 C48 H48 111.4 . . ?
N31 C48 C49 102.5(7) . . ?
N37 C48 N31 118.4(8) . . ?
N37 C48 H48 111.4 . . ?
N37 C48 C49 100.8(9) . . ?
C49 C48 H48 111.4 . . ?
N25 C49 N30 114.3(8) . . ?
N25 C49 C48 105.2(8) . . ?
N25 C49 H49 111.7 . . ?
N30 C49 C48 101.7(7) . . ?
N30 C49 H49 111.7 . . ?
C48 C49 H49 111.7 . . ?
N1 C50 H50A 108.8 . . ?
N1 C50 H50B 108.8 . . ?
N28 C50 N1 113.7(6) . . ?
N28 C50 H50A 108.8 . . ?
N28 C50 H50B 108.8 . . ?
H50A C50 H50B 107.7 . . ?
C80 O18 C81 119.9(12) . . ?
C83 O19 C82 106.5(13) . . ?
C84 O20 C85 108.9(13) . . ?
C100 O21 C99 120.3(12) . . ?
C101 O22 C102 105.1(10) . . ?
N33 N32 H32 120.3 . . ?
C51 N32 H32 120.3 . . ?
C51 N32 N33 119.4(7) . . ?
C52 N33 N32 114.4(7) . . ?
C59 N34 C60 120.2(6) . . ?
C59 N34 C92 121.5(6) . . ?
C92 N34 C60 118.2(6) . . ?
C66 N35 C65 121.2(7) . . ?
C70 N35 C65 119.5(7) . . ?
C70 N35 C66 119.2(7) . . ?
C75 N36 N0AA 114.8(8) . . ?
N36 N0AA H0AA 119.2 . . ?
C76 N0AA N36 121.6(10) . . ?
C76 N0AA H0AA 119.2 . . ?
O0AA C51 N32 120.8(8) . . ?
O0AA C51 C96 122.7(8) . . ?
N32 C51 C96 116.5(8) . . ?
N33 C52 H52 119.1 . . ?
N33 C52 C53 121.8(7) . . ?
C53 C52 H52 119.1 . . ?
C54 C53 C52 118.6(7) . . ?
C95 C53 C52 120.3(7) . . ?
C95 C53 C54 121.0(7) . . ?
C53 C54 H54 120.4 . . ?
C55 C54 C53 119.3(8) . . ?
C55 C54 H54 120.4 . . ?
C54 C55 H55 119.3 . . ?
C54 C55 C56 121.3(7) . . ?
C56 C55 H55 119.3 . . ?
C55 C56 C57 121.5(7) . . ?
C94 C56 C55 118.3(7) . . ?
C94 C56 C57 120.1(7) . . ?
C58 C57 C56 121.9(7) . . ?
C58 C57 C93 116.9(6) . . ?
C93 C57 C56 121.1(7) . . ?
C57 C58 H58 118.3 . . ?
C57 C58 C59 123.3(7) . . ?
C59 C58 H58 118.3 . . ?
N34 C59 C58 118.2(7) . . ?
N34 C59 H59 120.9 . . ?
C58 C59 H59 120.9 . . ?
N34 C60 H60A 108.5 . . ?
N34 C60 H60B 108.5 . . ?
H60A C60 H60B 107.5 . . ?
C61 C60 N34 115.1(6) . . ?
C61 C60 H60A 108.5 . . ?
C61 C60 H60B 108.5 . . ?
C62 C61 C60 121.3(7) . . ?
C62 C61 C91 116.4(7) . . ?
C91 C61 C60 122.1(7) . . ?
C61 C62 H62 118.4 . . ?
C63 C62 C61 123.3(7) . . ?
C63 C62 H62 118.4 . . ?
C62 C63 H63 119.7 . . ?
C62 C63 C64 120.6(7) . . ?
C64 C63 H63 119.7 . . ?
C63 C64 C65 120.3(7) . . ?
C90 C64 C63 118.8(7) . . ?
C90 C64 C65 120.9(8) . . ?
N35 C65 H65A 108.5 . . ?
N35 C65 H65B 108.5 . . ?
C64 C65 N35 115.2(8) . . ?
C64 C65 H65A 108.5 . . ?
C64 C65 H65B 108.5 . . ?
H65A C65 H65B 107.5 . . ?
N35 C66 H66 119.3 . . ?
N35 C66 C67 121.5(8) . . ?
C67 C66 H66 119.3 . . ?
C66 C67 H67 119.5 . . ?
C66 C67 C68 120.9(8) . . ?
C68 C67 H67 119.5 . . ?
C67 C68 C71 123.1(8) . . ?
C69 C68 C67 118.0(8) . . ?
C69 C68 C71 118.8(7) . . ?
C68 C69 H69 121.2 . . ?
C68 C69 C70 117.5(8) . . ?
C70 C69 H69 121.2 . . ?
N35 C70 C69 122.6(8) . . ?
N35 C70 H70 118.7 . . ?
C69 C70 H70 118.7 . . ?
C72 C71 C68 122.3(7) . . ?
C72 C71 C89 117.6(8) . . ?
C89 C71 C68 120.0(8) . . ?
C71 C72 H72 118.7 . . ?
C73 C72 C71 122.6(8) . . ?
C73 C72 H72 118.7 . . ?
C72 C73 H73 119.9 . . ?
C72 C73 C74 120.2(9) . . ?
C74 C73 H73 119.9 . . ?
C73 C74 C75 118.8(8) . . ?
C88 C74 C73 116.9(8) . . ?
C88 C74 C75 124.2(8) . . ?
N36 C75 C74 120.1(9) . . ?
N36 C75 H75 120.0 . . ?
C74 C75 H75 120.0 . . ?
O17 C76 C77 117.8(9) . . ?
N0AA C76 O17 121.5(11) . . ?
N0AA C76 C77 120.6(11) . . ?
C87 C77 C76 119.2(8) . . ?
C87 C77 C78 120.0 . . ?
C78 C77 C76 120.7(8) . . ?
C77 C87 H87 120.0 . . ?
C77 C87 C86 120.0 . . ?
C86 C87 H87 120.0 . . ?
C87 C86 H86 120.0 . . ?
C80 C86 C87 120.0 . . ?
C80 C86 H86 120.0 . . ?
C86 C80 O18 128.8(9) . . ?
C79 C80 O18 111.2(9) . . ?
C79 C80 C86 120.0 . . ?
C80 C79 H79 120.0 . . ?
C80 C79 C78 120.0 . . ?
C78 C79 H79 120.0 . . ?
C77 C78 H78 120.0 . . ?
C79 C78 C77 120.0 . . ?
C79 C78 H78 120.0 . . ?
O18 C81 H81A 111.5 . . ?
O18 C81 H81B 111.5 . . ?
H81A C81 H81B 109.3 . . ?
C82 C81 O18 101.3(15) . . ?
C82 C81 H81A 111.5 . . ?
C82 C81 H81B 111.5 . . ?
O19 C82 H82A 111.3 . . ?
O19 C82 H82B 111.3 . . ?
C81 C82 O19 102.4(12) . . ?
C81 C82 H82A 111.3 . . ?
C81 C82 H82B 111.3 . . ?
H82A C82 H82B 109.2 . . ?
O19 C83 H83A 111.5 . . ?
O19 C83 H83B 111.5 . . ?
H83A C83 H83B 109.4 . . ?
C84 C83 O19 101.2(16) . . ?
C84 C83 H83A 111.5 . . ?
C84 C83 H83B 111.5 . . ?
O20 C84 C83 104.4(17) . . ?
O20 C84 H84A 110.9 . . ?
O20 C84 H84B 110.9 . . ?
C83 C84 H84A 110.9 . . ?
C83 C84 H84B 110.9 . . ?
H84A C84 H84B 108.9 . . ?
O20 C85 H85A 110.7 . . ?
O20 C85 H85B 110.7 . . ?
H85A C85 H85B 108.8 . . ?
C102 C85 O20 105.1(15) 2_666 . ?
C102 C85 H85A 110.7 2_666 . ?
C102 C85 H85B 110.7 2_666 . ?
C74 C88 H88 119.6 . . ?
C89 C88 C74 120.8(8) . . ?
C89 C88 H88 119.6 . . ?
C71 C89 H89 119.3 . . ?
C88 C89 C71 121.4(9) . . ?
C88 C89 H89 119.3 . . ?
C64 C90 H90 119.6 . . ?
C64 C90 C91 120.8(8) . . ?
C91 C90 H90 119.6 . . ?
C61 C91 H91 120.0 . . ?
C90 C91 C61 119.9(7) . . ?
C90 C91 H91 120.0 . . ?
N34 C92 H92 119.6 . . ?
N34 C92 C93 120.8(6) . . ?
C93 C92 H92 119.6 . . ?
C57 C93 H93 120.5 . . ?
C92 C93 C57 119.0(7) . . ?
C92 C93 H93 120.5 . . ?
C56 C94 H94 120.1 . . ?
C56 C94 C95 119.8(8) . . ?
C95 C94 H94 120.1 . . ?
C53 C95 C94 120.2(8) . . ?
C53 C95 H95 119.9 . . ?
C94 C95 H95 119.9 . . ?
C51 C96 C97 124.1(8) . . ?
C104 C96 C51 118.1(8) . . ?
C104 C96 C97 117.7(7) . . ?
C96 C97 H97 121.0 . . ?
C98 C97 C96 118.1(8) . . ?
C98 C97 H97 121.0 . . ?
C97 C98 H98 119.5 . . ?
C99 C98 C97 121.0(9) . . ?
C99 C98 H98 119.5 . . ?
O21 C99 C98 125.3(11) . . ?
C103 C99 O21 113.4(10) . . ?
C103 C99 C98 121.3(8) . . ?
O21 C100 H10A 110.9 . . ?
O21 C100 H10B 110.9 . . ?
O21 C100 C101 104.3(12) . . ?
H10A C100 H10B 108.9 . . ?
C101 C100 H10A 110.9 . . ?
C101 C100 H10B 110.9 . . ?
O22 C101 C100 105.9(10) . . ?
O22 C101 H10C 110.6 . . ?
O22 C101 H10D 110.6 . . ?
C100 C101 H10C 110.6 . . ?
C100 C101 H10D 110.6 . . ?
H10C C101 H10D 108.7 . . ?
O22 C102 C85 101.8(14) . 2_666 ?
O22 C102 H10E 111.4 . . ?
O22 C102 H10F 111.4 . . ?
C85 C102 H10E 111.4 2_666 . ?
C85 C102 H10F 111.4 2_666 . ?
H10E C102 H10F 109.3 . . ?
C99 C103 H103 120.3 . . ?
C99 C103 C104 119.4(10) . . ?
C104 C103 H103 120.3 . . ?
C96 C104 C103 122.4(10) . . ?
C96 C104 H104 118.8 . . ?
C103 C104 H104 118.8 . . ?
H23A O23 H23B 109.5 . . ?
H24C O24 H24D 109.5 . . ?

loop_
_geom_bond_atom_site_label_1
_geom_bond_atom_site_label_2
_geom_bond_distance
_geom_bond_site_symmetry_2
_geom_bond_publ_flag
O1 C1 1.241(9) . ?
O2 C3 1.227(10) . ?
O3 C6 1.271(10) . ?
O4 C8 1.186(10) . ?
O5 C13 1.197(11) . ?
O6 C15 1.223(10) . ?
O7 C17 1.285(11) . ?
O8 C25 1.186(9) . ?
O9 C27 1.226(9) . ?
O10 C29 1.206(10) . ?
O11 C32 1.265(9) . ?
O12 C38 1.195(11) . ?
O13 C40 1.209(11) . ?
O14 C43 1.205(9) . ?
O15 C46 1.178(9) . ?
N1 C1 1.369(10) . ?
N1 C2 1.459(10) . ?
N1 C50 1.488(11) . ?
N2 C2 1.431(10) . ?
N2 C3 1.330(13) . ?
N2 C41 1.448(13) . ?
N3 C3 1.379(13) . ?
N3 C4 1.469(10) . ?
N3 C9 1.390(13) . ?
N4 C1 1.383(11) . ?
N4 C4 1.459(10) . ?
N4 C5 1.459(11) . ?
N5 C5 1.422(10) . ?
N5 C6 1.329(11) . ?
N5 C10 1.460(10) . ?
N6 C6 1.355(10) . ?
N6 C7 1.451(12) . ?
N6 C22 1.436(12) . ?
N7 C7 1.444(10) . ?
N7 C8 1.353(13) . ?
N7 C11 1.437(11) . ?
N8 C8 1.424(11) . ?
N8 C9 1.431(12) . ?
N8 C10 1.457(11) . ?
N9 C13 1.419(14) . ?
N9 C14 1.405(12) . ?
N9 C20 1.468(12) . ?
N10 C14 1.468(13) . ?
N10 C15 1.401(12) . ?
N10 C18 1.403(13) . ?
N11 C15 1.342(12) . ?
N11 C16 1.461(11) . ?
N11 C33 1.465(12) . ?
N1AA C16 1.399(11) . ?
N1AA C17 1.317(12) . ?
N1AA C24 1.465(14) . ?
N13 C17 1.390(14) . ?
N13 C18 1.457(11) . ?
N13 C19 1.409(15) . ?
N14 C19 1.436(16) . ?
N14 C20 1.444(13) . ?
N14 C23 1.419(12) . ?
N15 C21 1.488(11) . ?
N15 C22 1.387(12) . ?
N15 C23 1.270(15) . ?
O16 C23 1.303(13) . ?
N17 C24 1.478(12) . ?
N17 C25 1.388(12) . ?
N17 C34 1.450(11) . ?
N18 C25 1.409(13) . ?
N18 C26 1.516(13) . ?
N18 C35 1.478(9) . ?
N19 C26 1.389(12) . ?
N19 C27 1.384(11) . ?
N19 C30 1.438(11) . ?
N20 C27 1.400(11) . ?
N20 C28 1.448(10) . ?
N20 C47 1.431(12) . ?
N21 C28 1.458(11) . ?
N21 C29 1.407(12) . ?
N21 C36 1.402(12) . ?
N22 C29 1.346(11) . ?
N22 C30 1.478(10) . ?
N22 C31 1.431(11) . ?
N23 C31 1.416(12) . ?
N23 C32 1.340(12) . ?
N23 C35 1.456(10) . ?
N24 C32 1.364(12) . ?
N24 C33 1.457(11) . ?
N24 C34 1.464(10) . ?
N25 C38 1.342(11) . ?
N25 C39 1.478(12) . ?
N25 C49 1.429(12) . ?
N26 C39 1.366(12) . ?
N26 C40 1.374(13) . ?
N26 C44 1.464(10) . ?
N27 C40 1.397(12) . ?
N27 C41 1.433(12) . ?
N27 C42 1.448(11) . ?
N28 C42 1.440(10) . ?
N28 C43 1.374(12) . ?
N28 C50 1.396(11) . ?
N29 C43 1.354(11) . ?
N29 C44 1.481(10) . ?
N29 C45 1.458(13) . ?
N30 C45 1.480(11) . ?
N30 C46 1.329(12) . ?
N30 C49 1.485(11) . ?
N31 C46 1.424(11) . ?
N31 C47 1.455(12) . ?
N31 C48 1.427(11) . ?
C2 H2 1.0000 . ?
C2 C4 1.549(14) . ?
C4 H4 1.0000 . ?
C5 H5A 0.9900 . ?
C5 H5B 0.9900 . ?
C7 H7 1.0000 . ?
C7 C10 1.499(14) . ?
C9 H9A 0.9900 . ?
C9 H9B 0.9900 . ?
C10 H10 1.0000 . ?
C11 H11A 0.9900 . ?
C11 H11B 0.9900 . ?
C11 N12 1.419(13) . ?
N12 C13 1.372(13) . ?
N12 C21 1.425(13) . ?
C14 H14A 0.9900 . ?
C14 H14B 0.9900 . ?
C16 H16 1.0000 . ?
C16 C18 1.504(16) . ?
C18 H18 1.0000 . ?
C19 H19 0.9500 . ?
C20 H20 1.0000 . ?
C20 C21 1.530(14) . ?
C21 H21 1.0000 . ?
C22 H22 0.9500 . ?
C24 H24A 0.9900 . ?
C24 H24B 0.9900 . ?
C26 H26A 0.9900 . ?
C26 H26B 0.9900 . ?
C28 H28 1.0000 . ?
C28 C30 1.525(13) . ?
C30 H30 1.0000 . ?
C31 H31A 0.9900 . ?
C31 H31B 0.9900 . ?
C33 H33A 0.9900 . ?
C33 H33B 0.9900 . ?
C34 H34 1.0000 . ?
C34 C35 1.544(14) . ?
C35 H35 1.0000 . ?
C36 H36A 0.9900 . ?
C36 H36B 0.9900 . ?
C36 N37 1.449(12) . ?
N37 C38 1.384(13) . ?
N37 C48 1.413(12) . ?
C39 H39A 0.9900 . ?
C39 H39B 0.9900 . ?
C41 H41A 0.9900 . ?
C41 H41B 0.9900 . ?
C42 H42 1.0000 . ?
C42 C44 1.557(14) . ?
C44 H44 1.0000 . ?
C45 H45A 0.9900 . ?
C45 H45B 0.9900 . ?
C47 H47A 0.9900 . ?
C47 H47B 0.9900 . ?
C48 H48 1.0000 . ?
C48 C49 1.577(15) . ?
C49 H49 1.0000 . ?
C50 H50A 0.9900 . ?
C50 H50B 0.9900 . ?
O0AA C51 1.205(10) . ?
O17 C76 1.341(13) . ?
O18 C80 1.520(13) . ?
O18 C81 1.62(2) . ?
O19 C82 1.559(13) . ?
O19 C83 1.528(15) . ?
O20 C84 1.438(15) . ?
O20 C85 1.598(15) . ?
O21 C99 1.388(11) . ?
O21 C100 1.360(13) . ?
O22 C101 1.433(13) . ?
O22 C102 1.465(12) . ?
N32 H32 0.8800 . ?
N32 N33 1.420(8) . ?
N32 C51 1.368(10) . ?
N33 C52 1.241(10) . ?
N34 C59 1.346(9) . ?
N34 C60 1.486(9) . ?
N34 C92 1.350(9) . ?
N35 C65 1.480(11) . ?
N35 C66 1.347(10) . ?
N35 C70 1.345(10) . ?
N36 N0AA 1.387(11) . ?
N36 C75 1.309(11) . ?
N0AA H0AA 0.8800 . ?
N0AA C76 1.281(12) . ?
C51 C96 1.429(11) . ?
C52 H52 0.9500 . ?
C52 C53 1.496(10) . ?
C53 C54 1.385(11) . ?
C53 C95 1.342(11) . ?
C54 H54 0.9500 . ?
C54 C55 1.360(10) . ?
C55 H55 0.9500 . ?
C55 C56 1.411(11) . ?
C56 C57 1.478(9) . ?
C56 C94 1.372(10) . ?
C57 C58 1.365(10) . ?
C57 C93 1.412(10) . ?
C58 H58 0.9500 . ?
C58 C59 1.387(10) . ?
C59 H59 0.9500 . ?
C60 H60A 0.9900 . ?
C60 H60B 0.9900 . ?
C60 C61 1.466(11) . ?
C61 C62 1.400(10) . ?
C61 C91 1.431(11) . ?
C62 H62 0.9500 . ?
C62 C63 1.330(11) . ?
C63 H63 0.9500 . ?
C63 C64 1.425(11) . ?
C64 C65 1.473(12) . ?
C64 C90 1.361(11) . ?
C65 H65A 0.9900 . ?
C65 H65B 0.9900 . ?
C66 H66 0.9500 . ?
C66 C67 1.347(11) . ?
C67 H67 0.9500 . ?
C67 C68 1.407(11) . ?
C68 C69 1.396(11) . ?
C68 C71 1.474(11) . ?
C69 H69 0.9500 . ?
C69 C70 1.401(12) . ?
C70 H70 0.9500 . ?
C71 C72 1.366(12) . ?
C71 C89 1.386(11) . ?
C72 H72 0.9500 . ?
C72 C73 1.365(12) . ?
C73 H73 0.9500 . ?
C73 C74 1.424(12) . ?
C74 C75 1.440(12) . ?
C74 C88 1.388(12) . ?
C75 H75 0.9500 . ?
C76 C77 1.461(13) . ?
C77 C87 1.3900 . ?
C77 C78 1.3900 . ?
C87 H87 0.9500 . ?
C87 C86 1.3900 . ?
C86 H86 0.9500 . ?
C86 C80 1.3900 . ?
C80 C79 1.3900 . ?
C79 H79 0.9500 . ?
C79 C78 1.3900 . ?
C78 H78 0.9500 . ?
C81 H81A 0.9900 . ?
C81 H81B 0.9900 . ?
C81 C82 1.407(19) . ?
C82 H82A 0.9900 . ?
C82 H82B 0.9900 . ?
C83 H83A 0.9900 . ?
C83 H83B 0.9900 . ?
C83 C84 1.513(16) . ?
C84 H84A 0.9900 . ?
C84 H84B 0.9900 . ?
C85 H85A 0.9900 . ?
C85 H85B 0.9900 . ?
C85 C102 1.50(2) 2_666 ?
C88 H88 0.9500 . ?
C88 C89 1.384(13) . ?
C89 H89 0.9500 . ?
C90 H90 0.9500 . ?
C90 C91 1.414(12) . ?
C91 H91 0.9500 . ?
C92 H92 0.9500 . ?
C92 C93 1.396(10) . ?
C93 H93 0.9500 . ?
C94 H94 0.9500 . ?
C94 C95 1.414(10) . ?
C95 H95 0.9500 . ?
C96 C97 1.441(12) . ?
C96 C104 1.396(12) . ?
C97 H97 0.9500 . ?
C97 C98 1.413(11) . ?
C98 H98 0.9500 . ?
C98 C99 1.388(14) . ?
C99 C103 1.345(15) . ?
C100 H10A 0.9900 . ?
C100 H10B 0.9900 . ?
C100 C101 1.557(14) . ?
C101 H10C 0.9900 . ?
C101 H10D 0.9900 . ?
C102 H10E 0.9900 . ?
C102 H10F 0.9900 . ?
C103 H103 0.9500 . ?
C103 C104 1.398(13) . ?
C104 H104 0.9500 . ?
O23 H23A 0.8702 . ?
O23 H23B 0.8699 . ?
O24 H24C 0.8699 . ?
O24 H24D 0.8699 . ?

loop_
_smtbx_masks_void_nr
_smtbx_masks_void_average_x
_smtbx_masks_void_average_y
_smtbx_masks_void_average_z
_smtbx_masks_void_volume
_smtbx_masks_void_count_electrons
_smtbx_masks_void_content
1 -0.460 -0.226 -0.350 2815.1 646.6 ?
